data_2237404
loop_
_publ_author_name
'Suresh, G.'
'Nandakumar, A.'
'Sabari, V.'
'Perumal, P. T.'
'Aravindhan, S.'

_publ_section_title
;
 Diethyl
 [(2-chloroanilino)(1,3-diphenyl-1<i>H</i>-pyrazol-4-yl)methyl]phosphonate
;
_journal_coeditor_code SU2545
_journal_issue 2
_journal_name_full 'Acta Crystallographica Section E'
_journal_page_first o182
_journal_paper_doi 10.1107/S1600536812051719
_journal_volume 69
_journal_year 2013
_chemical_formula_iupac 'C26 H27 Cl N3 O3 P'
_chemical_formula_moiety 'C26 H27 Cl N3 O3 P'
_chemical_formula_sum 'C26 H27 Cl N3 O3 P'
_chemical_formula_weight 495.93
_chemical_name_systematic
;
Diethyl
[(2-chloroanilino)(1,3-diphenyl-1<i>H</i>-pyrazol-4-yl)methyl]phosphonate
;
_space_group_IT_number 14
_symmetry_cell_setting monoclinic
_symmetry_space_group_name_Hall '-P 2ybc'
_symmetry_space_group_name_H-M 'P 1 21/c 1'
_atom_sites_solution_hydrogens geom
_atom_sites_solution_primary direct
_atom_sites_solution_secondary difmap
_audit_creation_method SHELXL-97
_cell_angle_alpha 90.00
_cell_angle_beta 90.8090(10)
_cell_angle_gamma 90.00
_cell_formula_units_Z 4
_cell_length_a 11.2379(3)
_cell_length_b 23.7075(6)
_cell_length_c 9.4570(2)
_cell_measurement_reflns_used 4289
_cell_measurement_temperature 298(2)
_cell_measurement_theta_max 25.00
_cell_measurement_theta_min 1.81
_cell_volume 2519.31(11)
_computing_cell_refinement '<i>SAINT</i> (Bruker, 2008)'
_computing_data_collection '<i>APEX2</i> (Bruker, 2008)'
_computing_data_reduction '<i>SAINT</i> (Bruker, 2008)'
_computing_molecular_graphics '<i>ORTEP-3</i> (Farrugia, 2012)'
_computing_publication_material '<i>SHELXL97</i> (Sheldrick, 2008) and <i>PLATON</i> (Spek, 2009)'
_computing_structure_refinement '<i>SHELXL97</i> (Sheldrick, 2008)'
_computing_structure_solution '<i>SHELXS97</i> (Sheldrick, 2008)'
_diffrn_ambient_temperature 298(2)
_diffrn_measured_fraction_theta_full 0.968
_diffrn_measured_fraction_theta_max 0.968
_diffrn_measurement_device_type 'Bruker APEXII CCD area-detector diffractometer'
_diffrn_measurement_method '\w and \f scans'
_diffrn_radiation_monochromator graphite
_diffrn_radiation_source 'fine-focus sealed tube'
_diffrn_radiation_type MoK\a
_diffrn_radiation_wavelength 0.71073
_diffrn_reflns_av_R_equivalents 0.0203
_diffrn_reflns_av_sigmaI/netI 0.0219
_diffrn_reflns_limit_h_max 13
_diffrn_reflns_limit_h_min -12
_diffrn_reflns_limit_k_max 27
_diffrn_reflns_limit_k_min -27
_diffrn_reflns_limit_l_max 8
_diffrn_reflns_limit_l_min -11
_diffrn_reflns_number 14995
_diffrn_reflns_theta_full 25.00
_diffrn_reflns_theta_max 25.00
_diffrn_reflns_theta_min 1.81
_diffrn_standards_decay_% 0
_diffrn_standards_number 0
_exptl_absorpt_coefficient_mu 0.248
_exptl_absorpt_correction_T_max 0.9568
_exptl_absorpt_correction_T_min 0.9407
_exptl_absorpt_correction_type multi-scan
_exptl_absorpt_process_details '(<i>SADABS</i>; Bruker, 2008)'
_exptl_crystal_colour colourless
_exptl_crystal_density_diffrn 1.308
_exptl_crystal_density_method 'not measured'
_exptl_crystal_description monoclinic
_exptl_crystal_F_000 1040
_exptl_crystal_size_max 0.25
_exptl_crystal_size_mid 0.20
_exptl_crystal_size_min 0.18
_refine_diff_density_max 0.352
_refine_diff_density_min -0.289
_refine_ls_extinction_method none
_refine_ls_goodness_of_fit_ref 1.045
_refine_ls_hydrogen_treatment constr
_refine_ls_matrix_type full
_refine_ls_number_parameters 346
_refine_ls_number_reflns 4289
_refine_ls_number_restraints 99
_refine_ls_restrained_S_all 1.052
_refine_ls_R_factor_all 0.0605
_refine_ls_R_factor_gt 0.0445
_refine_ls_shift/su_max 0.001
_refine_ls_shift/su_mean 0.000
_refine_ls_structure_factor_coef Fsqd
_refine_ls_weighting_details 'calc w=1/[\s^2^(Fo^2^)+(0.0609P)^2^+1.4582P] where P=(Fo^2^+2Fc^2^)/3'
_refine_ls_weighting_scheme calc
_refine_ls_wR_factor_gt 0.1170
_refine_ls_wR_factor_ref 0.1354
_reflns_number_gt 3322
_reflns_number_total 4289
_reflns_threshold_expression >2sigma(I)
_cod_data_source_file su2545.cif
_cod_data_source_block I
_cod_database_code 2237404
_cod_database_fobs_code 2237404

loop_
_symmetry_equiv_pos_as_xyz
'x, y, z'
'-x, y+1/2, -z+1/2'
'-x, -y, -z'
'x, -y-1/2, z-1/2'

loop_
_atom_site_type_symbol
_atom_site_label
_atom_site_fract_x
_atom_site_fract_y
_atom_site_fract_z
_atom_site_U_iso_or_equiv
_atom_site_adp_type
_atom_site_calc_flag
_atom_site_refinement_flags
_atom_site_occupancy
_atom_site_symmetry_multiplicity
_atom_site_disorder_assembly
_atom_site_disorder_group
C C1 0.2516(2) 0.38895(10) 0.2029(2) 0.0451(5) Uani d . 1 1 B .
C C2 0.1701(2) 0.41684(10) 0.1112(2) 0.0446(5) Uani d . 1 1 . .
C C3 0.1721(2) 0.47164(11) 0.1545(2) 0.0493(6) Uani d . 1 1 . .
H H3 0.1278 0.5011 0.1155 0.059 Uiso calc R 1 1 . .
C C4 0.2883(2) 0.52521(10) 0.3362(2) 0.0472(6) Uani d . 1 1 . .
C C5 0.2621(3) 0.57751(12) 0.2825(3) 0.0707(8) Uani d . 1 1 . .
H H5 0.2154 0.5808 0.2010 0.085 Uiso calc R 1 1 . .
C C6 0.3046(3) 0.62490(13) 0.3490(4) 0.0801(10) Uani d . 1 1 . .
H H6 0.2858 0.6603 0.3126 0.096 Uiso calc R 1 1 . .
C C7 0.3747(3) 0.62076(13) 0.4687(3) 0.0713(8) Uani d . 1 1 . .
H H7 0.4067 0.6529 0.5110 0.086 Uiso calc R 1 1 . .
C C8 0.3967(3) 0.56867(14) 0.5246(3) 0.0785(10) Uani d . 1 1 . .
H H8 0.4420 0.5656 0.6073 0.094 Uiso calc R 1 1 . .
C C9 0.3528(3) 0.52038(13) 0.4605(3) 0.0686(8) Uani d . 1 1 . .
H H9 0.3666 0.4852 0.5008 0.082 Uiso calc R 1 1 . .
C C10 0.2882(2) 0.32923(11) 0.2039(3) 0.0540(6) Uani d DU 1 1 . .
C C13 0.3581(4) 0.21686(16) 0.2042(5) 0.1082(13) Uani d DU 1 1 . .
H H13 0.3818 0.1793 0.2048 0.130 Uiso calc R 1 1 A 1
C C11 0.4035(4) 0.31377(19) 0.2283(6) 0.0841(14) Uani d PU 0.748(4) 1 B 1
H H11 0.4605 0.3414 0.2457 0.101 Uiso calc PR 0.748(4) 1 B 1
C C12 0.4372(5) 0.2577(2) 0.2276(8) 0.1102(19) Uani d PU 0.748(4) 1 B 1
H H12 0.5166 0.2483 0.2438 0.132 Uiso calc PR 0.748(4) 1 B 1
C C14 0.2368(5) 0.23124(18) 0.1783(6) 0.0879(14) Uani d PU 0.748(4) 1 B 1
H H14 0.1809 0.2031 0.1608 0.106 Uiso calc PR 0.748(4) 1 B 1
C C15 0.2025(4) 0.28700(16) 0.1793(4) 0.0658(11) Uani d PU 0.748(4) 1 B 1
H H15 0.1232 0.2967 0.1638 0.079 Uiso calc PR 0.748(4) 1 B 1
C C11' 0.3088(8) 0.2986(5) 0.0798(12) 0.070(3) Uani d PDU 0.252(4) 1 B 2
H H11' 0.2980 0.3164 -0.0071 0.084 Uiso calc PR 0.252(4) 1 B 2
C C12' 0.3449(8) 0.2426(5) 0.0829(16) 0.087(4) Uani d PDU 0.252(4) 1 B 2
H H12' 0.3596 0.2235 -0.0010 0.104 Uiso calc PR 0.252(4) 1 B 2
C C14' 0.3428(10) 0.2451(6) 0.3322(18) 0.099(4) Uani d PDU 0.252(4) 1 B 2
H H14' 0.3563 0.2267 0.4178 0.119 Uiso calc PR 0.252(4) 1 B 2
C C15' 0.3071(9) 0.3009(5) 0.3293(13) 0.078(3) Uani d PDU 0.252(4) 1 B 2
H H15' 0.2957 0.3198 0.4142 0.094 Uiso calc PR 0.252(4) 1 B 2
C C16 0.1013(2) 0.39307(10) -0.0133(2) 0.0470(6) Uani d . 1 1 . .
H H16 0.1320 0.3551 -0.0314 0.056 Uiso calc R 1 1 . .
C C17 -0.0919(2) 0.34143(10) -0.0260(2) 0.0494(6) Uani d . 1 1 . .
C C18 -0.0505(3) 0.30056(12) -0.1201(3) 0.0654(7) Uani d . 1 1 . .
H H18 0.0252 0.3043 -0.1575 0.078 Uiso calc R 1 1 . .
C C19 -0.1197(3) 0.25502(13) -0.1583(3) 0.0782(9) Uani d . 1 1 . .
H H19 -0.0898 0.2282 -0.2202 0.094 Uiso calc R 1 1 . .
C C20 -0.2315(4) 0.24868(15) -0.1066(4) 0.0876(11) Uani d . 1 1 . .
H H20 -0.2776 0.2178 -0.1336 0.105 Uiso calc R 1 1 . .
C C21 -0.2758(3) 0.28790(14) -0.0146(4) 0.0790(9) Uani d . 1 1 . .
H H21 -0.3521 0.2839 0.0208 0.095 Uiso calc R 1 1 . .
C C22 -0.2059(2) 0.33367(11) 0.0254(3) 0.0577(7) Uani d . 1 1 . .
C C23 0.0637(4) 0.42448(19) -0.4309(3) 0.1112(15) Uani d . 1 1 . .
H H23A 0.0251 0.4611 -0.4308 0.133 Uiso calc R 1 1 . .
H H23B 0.1444 0.4297 -0.4637 0.133 Uiso calc R 1 1 . .
C C24 0.0018(4) 0.3882(2) -0.5261(3) 0.1217(17) Uani d . 1 1 . .
H H24A 0.0476 0.3545 -0.5404 0.183 Uiso calc R 1 1 . .
H H24B -0.0102 0.4071 -0.6150 0.183 Uiso calc R 1 1 . .
H H24C -0.0740 0.3784 -0.4874 0.183 Uiso calc R 1 1 . .
C C25 0.3665(3) 0.46024(16) -0.1595(4) 0.0920(11) Uani d . 1 1 . .
H H25A 0.3975 0.4777 -0.2441 0.110 Uiso calc R 1 1 . .
H H25B 0.3381 0.4900 -0.0982 0.110 Uiso calc R 1 1 . .
C C26 0.4602(3) 0.4301(2) -0.0887(6) 0.1312(18) Uani d . 1 1 . .
H H26A 0.4325 0.4167 0.0009 0.197 Uiso calc R 1 1 . .
H H26B 0.5269 0.4547 -0.0737 0.197 Uiso calc R 1 1 . .
H H26C 0.4838 0.3986 -0.1456 0.197 Uiso calc R 1 1 . .
Cl Cl1 -0.26240(7) 0.38210(4) 0.14418(9) 0.0802(3) Uani d . 1 1 . .
N N1 0.24974(17) 0.47557(8) 0.26426(19) 0.0464(5) Uani d . 1 1 B .
N N2 0.30036(17) 0.42479(9) 0.2952(2) 0.0489(5) Uani d . 1 1 . .
N N3 -0.02512(18) 0.38798(9) 0.0135(2) 0.0533(5) Uani d . 1 1 . .
H H3A -0.0602 0.4153 0.0559 0.064 Uiso calc R 1 1 . .
O O1 0.10231(18) 0.49551(8) -0.15609(19) 0.0643(5) Uani d . 1 1 . .
O O2 0.06769(17) 0.40281(8) -0.28883(17) 0.0617(5) Uani d . 1 1 . .
O O3 0.26813(16) 0.42354(9) -0.1981(2) 0.0670(5) Uani d . 1 1 . .
P P1 0.13347(6) 0.43618(3) -0.16802(6) 0.0497(2) Uani d . 1 1 . .

loop_
_atom_site_aniso_label
_atom_site_aniso_U_11
_atom_site_aniso_U_22
_atom_site_aniso_U_33
_atom_site_aniso_U_12
_atom_site_aniso_U_13
_atom_site_aniso_U_23
C1 0.0444(13) 0.0487(14) 0.0421(12) -0.0027(11) -0.0041(10) 0.0027(10)
C2 0.0463(13) 0.0481(14) 0.0393(11) -0.0002(11) -0.0060(9) -0.0011(10)
C3 0.0538(14) 0.0513(15) 0.0422(12) 0.0051(12) -0.0145(10) -0.0016(11)
C4 0.0485(13) 0.0519(15) 0.0410(12) 0.0028(11) -0.0057(10) -0.0064(11)
C5 0.094(2) 0.0553(18) 0.0615(16) -0.0018(16) -0.0321(15) 0.0019(14)
C6 0.108(3) 0.0520(18) 0.080(2) -0.0001(17) -0.0261(19) -0.0025(15)
C7 0.077(2) 0.0625(19) 0.0740(19) 0.0005(16) -0.0107(15) -0.0258(16)
C8 0.094(2) 0.075(2) 0.0650(18) 0.0122(18) -0.0344(16) -0.0233(16)
C9 0.089(2) 0.0608(18) 0.0551(15) 0.0094(16) -0.0290(14) -0.0082(14)
C10 0.0607(16) 0.0463(15) 0.0547(14) -0.0004(12) -0.0087(12) 0.0062(12)
C13 0.126(3) 0.052(2) 0.146(4) 0.020(2) -0.003(3) 0.012(2)
C11 0.074(3) 0.058(3) 0.119(4) 0.006(2) -0.031(3) 0.006(2)
C12 0.090(4) 0.069(3) 0.171(5) 0.019(3) -0.033(4) 0.010(3)
C14 0.103(4) 0.048(2) 0.113(4) -0.020(2) 0.004(3) 0.008(2)
C15 0.067(2) 0.057(2) 0.074(2) -0.0103(18) 0.0015(19) 0.0105(19)
C11' 0.090(7) 0.056(6) 0.063(6) 0.011(6) -0.009(5) 0.004(5)
C12' 0.115(8) 0.057(7) 0.088(7) 0.024(6) -0.009(7) -0.010(6)
C14' 0.134(9) 0.063(7) 0.100(8) 0.044(7) -0.006(8) 0.017(7)
C15' 0.111(8) 0.059(6) 0.064(6) 0.026(6) -0.013(6) -0.002(5)
C16 0.0518(14) 0.0464(14) 0.0426(12) 0.0003(11) -0.0083(10) -0.0047(11)
C17 0.0626(15) 0.0428(14) 0.0424(12) -0.0087(12) -0.0154(11) 0.0064(10)
C18 0.0791(19) 0.0544(17) 0.0624(16) -0.0110(15) -0.0067(14) -0.0093(14)
C19 0.112(3) 0.0500(18) 0.0719(19) -0.0144(18) -0.0137(19) -0.0088(15)
C20 0.119(3) 0.061(2) 0.082(2) -0.042(2) -0.013(2) 0.0001(18)
C21 0.085(2) 0.073(2) 0.079(2) -0.0352(18) -0.0042(17) 0.0125(18)
C22 0.0669(17) 0.0539(16) 0.0519(14) -0.0160(13) -0.0095(12) 0.0121(12)
C23 0.162(4) 0.125(3) 0.0452(16) -0.055(3) -0.026(2) 0.0146(18)
C24 0.128(3) 0.189(5) 0.0480(18) -0.047(3) -0.0108(19) -0.017(2)
C25 0.078(2) 0.090(3) 0.108(3) -0.030(2) -0.012(2) 0.015(2)
C26 0.060(2) 0.158(5) 0.175(5) -0.002(3) -0.018(3) -0.027(4)
Cl1 0.0734(5) 0.0785(6) 0.0892(5) -0.0131(4) 0.0136(4) -0.0062(4)
N1 0.0513(11) 0.0467(12) 0.0410(10) 0.0031(9) -0.0103(8) -0.0026(9)
N2 0.0524(12) 0.0497(12) 0.0442(10) 0.0010(10) -0.0106(9) 0.0028(9)
N3 0.0511(12) 0.0482(12) 0.0604(12) -0.0072(10) -0.0047(9) -0.0126(10)
O1 0.0819(13) 0.0511(11) 0.0597(11) 0.0016(9) -0.0099(9) 0.0017(9)
O2 0.0740(12) 0.0688(12) 0.0420(9) -0.0130(10) -0.0130(8) -0.0015(8)
O3 0.0575(11) 0.0711(13) 0.0722(12) -0.0085(9) -0.0037(9) -0.0109(10)
P1 0.0539(4) 0.0516(4) 0.0433(3) -0.0042(3) -0.0092(3) -0.0033(3)

loop_
_atom_type_symbol
_atom_type_description
_atom_type_scat_dispersion_real
_atom_type_scat_dispersion_imag
_atom_type_scat_source
C C 0.0033 0.0016 'International Tables Vol C Tables 4.2.6.8 and 6.1.1.4'
H H 0.0000 0.0000 'International Tables Vol C Tables 4.2.6.8 and 6.1.1.4'
N N 0.0061 0.0033 'International Tables Vol C Tables 4.2.6.8 and 6.1.1.4'
O O 0.0106 0.0060 'International Tables Vol C Tables 4.2.6.8 and 6.1.1.4'
P P 0.1023 0.0942 'International Tables Vol C Tables 4.2.6.8 and 6.1.1.4'
Cl Cl 0.1484 0.1585 'International Tables Vol C Tables 4.2.6.8 and 6.1.1.4'

loop_
_geom_angle_atom_site_label_1
_geom_angle_atom_site_label_2
_geom_angle_atom_site_label_3
_geom_angle
N2 C1 C2 111.1(2)
N2 C1 C10 119.8(2)
C2 C1 C10 129.0(2)
C3 C2 C1 104.7(2)
C3 C2 C16 126.6(2)
C1 C2 C16 128.6(2)
N1 C3 C2 107.7(2)
N1 C3 H3 126.1
C2 C3 H3 126.1
C5 C4 C9 119.9(2)
C5 C4 N1 120.6(2)
C9 C4 N1 119.5(2)
C4 C5 C6 120.0(3)
C4 C5 H5 120.0
C6 C5 H5 120.0
C5 C6 C7 120.8(3)
C5 C6 H6 119.6
C7 C6 H6 119.6
C8 C7 C6 118.8(3)
C8 C7 H7 120.6
C6 C7 H7 120.6
C7 C8 C9 121.2(3)
C7 C8 H8 119.4
C9 C8 H8 119.4
C4 C9 C8 119.0(3)
C4 C9 H9 120.5
C8 C9 H9 120.5
C11 C10 C15' 65.7(5)
C11 C10 C11' 80.5(4)
C15' C10 C11' 116.3(7)
C11 C10 C15 118.9(3)
C15' C10 C15 83.8(5)
C11' C10 C15 67.3(4)
C11 C10 C1 121.6(3)
C15' C10 C1 120.9(6)
C11' C10 C1 122.8(5)
C15 C10 C1 119.5(3)
C12' C13 C12 82.7(5)
C12' C13 C14' 121.6(8)
C12 C13 C14' 66.3(6)
C12' C13 C14 68.9(5)
C12 C13 C14 119.4(4)
C14' C13 C14 84.6(5)
C12' C13 H13 118.8
C12 C13 H13 120.3
C14' C13 H13 119.5
C14 C13 H13 120.3
C10 C11 C12 121.2(4)
C10 C11 H11 119.4
C12 C11 H11 119.4
C13 C12 C11 121.2(5)
C13 C12 H12 119.4
C11 C12 H12 119.4
C15 C14 C13 119.8(4)
C15 C14 H14 120.1
C13 C14 H14 120.1
C14 C15 C10 119.5(4)
C14 C15 H15 120.2
C10 C15 H15 120.2
C12' C11' C10 122.0(11)
C12' C11' H11' 119.0
C10 C11' H11' 119.0
C13 C12' C11' 119.7(12)
C13 C12' H12' 120.2
C11' C12' H12' 120.2
C15' C14' C13 118.7(12)
C15' C14' H14' 120.6
C13 C14' H14' 120.6
C10 C15' C14' 121.7(12)
C10 C15' H15' 119.1
C14' C15' H15' 119.1
N3 C16 C2 112.74(19)
N3 C16 P1 113.08(16)
C2 C16 P1 108.14(16)
N3 C16 H16 107.5
C2 C16 H16 107.5
P1 C16 H16 107.5
N3 C17 C22 120.7(2)
N3 C17 C18 122.7(2)
C22 C17 C18 116.5(2)
C19 C18 C17 121.3(3)
C19 C18 H18 119.4
C17 C18 H18 119.4
C20 C19 C18 120.8(3)
C20 C19 H19 119.6
C18 C19 H19 119.6
C19 C20 C21 119.8(3)
C19 C20 H20 120.1
C21 C20 H20 120.1
C20 C21 C22 119.6(3)
C20 C21 H21 120.2
C22 C21 H21 120.2
C21 C22 C17 122.0(3)
C21 C22 Cl1 118.9(2)
C17 C22 Cl1 119.2(2)
C24 C23 O2 112.6(3)
C24 C23 H23A 109.1
O2 C23 H23A 109.1
C24 C23 H23B 109.1
O2 C23 H23B 109.1
H23A C23 H23B 107.8
C23 C24 H24A 109.5
C23 C24 H24B 109.5
H24A C24 H24B 109.5
C23 C24 H24C 109.5
H24A C24 H24C 109.5
H24B C24 H24C 109.5
C26 C25 O3 111.8(3)
C26 C25 H25A 109.3
O3 C25 H25A 109.3
C26 C25 H25B 109.3
O3 C25 H25B 109.3
H25A C25 H25B 107.9
C25 C26 H26A 109.5
C25 C26 H26B 109.5
H26A C26 H26B 109.5
C25 C26 H26C 109.5
H26A C26 H26C 109.5
H26B C26 H26C 109.5
C3 N1 N2 111.57(19)
C3 N1 C4 127.9(2)
N2 N1 C4 120.33(18)
C1 N2 N1 104.91(18)
C17 N3 C16 123.2(2)
C17 N3 H3A 118.4
C16 N3 H3A 118.4
C23 O2 P1 120.6(2)
C25 O3 P1 124.9(2)
O1 P1 O2 115.68(11)
O1 P1 O3 115.58(12)
O2 P1 O3 102.56(11)
O1 P1 C16 115.40(11)
O2 P1 C16 101.83(10)
O3 P1 C16 103.89(11)

loop_
_geom_bond_atom_site_label_1
_geom_bond_atom_site_label_2
_geom_bond_distance
C1 N2 1.330(3)
C1 C2 1.416(3)
C1 C10 1.474(3)
C2 C3 1.362(3)
C2 C16 1.509(3)
C3 N1 1.350(3)
C3 H3 0.9300
C4 C5 1.370(4)
C4 C9 1.377(3)
C4 N1 1.424(3)
C5 C6 1.370(4)
C5 H5 0.9300
C6 C7 1.374(4)
C6 H6 0.9300
C7 C8 1.364(4)
C7 H7 0.9300
C8 C9 1.383(4)
C8 H8 0.9300
C9 H9 0.9300
C10 C11 1.363(5)
C10 C15' 1.377(12)
C10 C11' 1.401(12)
C10 C15 1.406(4)
C13 C12' 1.306(15)
C13 C12 1.331(7)
C13 C14' 1.396(17)
C13 C14 1.422(6)
C13 H13 0.9300
C11 C12 1.382(6)
C11 H11 0.9300
C12 H12 0.9300
C14 C15 1.377(6)
C14 H14 0.9300
C15 H15 0.9300
C11' C12' 1.388(17)
C11' H11' 0.9300
C12' H12' 0.9300
C14' C15' 1.382(17)
C14' H14' 0.9300
C15' H15' 0.9300
C16 N3 1.452(3)
C16 P1 1.825(2)
C16 H16 0.9800
C17 N3 1.383(3)
C17 C22 1.389(4)
C17 C18 1.400(4)
C18 C19 1.376(4)
C18 H18 0.9300
C19 C20 1.363(5)
C19 H19 0.9300
C20 C21 1.372(5)
C20 H20 0.9300
C21 C22 1.389(4)
C21 H21 0.9300
C22 Cl1 1.733(3)
C23 C24 1.421(5)
C23 O2 1.439(3)
C23 H23A 0.9700
C23 H23B 0.9700
C24 H24A 0.9600
C24 H24B 0.9600
C24 H24C 0.9600
C25 C26 1.430(5)
C25 O3 1.450(4)
C25 H25A 0.9700
C25 H25B 0.9700
C26 H26A 0.9600
C26 H26B 0.9600
C26 H26C 0.9600
N1 N2 1.361(3)
N3 H3A 0.8600
O1 P1 1.454(2)
O2 P1 1.5664(17)
O3 P1 1.573(2)

loop_
_geom_hbond_atom_site_label_D
_geom_hbond_atom_site_label_H
_geom_hbond_atom_site_label_A
_geom_hbond_site_symmetry_A
_geom_hbond_distance_DH
_geom_hbond_distance_HA
_geom_hbond_distance_DA
_geom_hbond_angle_DHA
N3 H3A O1 3_565 0.86 2.37 3.199(3) 162.6

loop_
_geom_torsion_atom_site_label_1
_geom_torsion_atom_site_label_2
_geom_torsion_atom_site_label_3
_geom_torsion_atom_site_label_4
_geom_torsion
N2 C1 C2 C3 -0.4(3)
C10 C1 C2 C3 -178.4(2)
N2 C1 C2 C16 176.0(2)
C10 C1 C2 C16 -2.0(4)
C1 C2 C3 N1 0.1(3)
C16 C2 C3 N1 -176.4(2)
C9 C4 C5 C6 3.0(5)
N1 C4 C5 C6 -176.8(3)
C4 C5 C6 C7 0.7(5)
C5 C6 C7 C8 -3.2(5)
C6 C7 C8 C9 2.0(5)
C5 C4 C9 C8 -4.1(5)
N1 C4 C9 C8 175.7(3)
C7 C8 C9 C4 1.6(5)
N2 C1 C10 C11 -38.1(4)
C2 C1 C10 C11 139.7(4)
N2 C1 C10 C15' 40.6(5)
C2 C1 C10 C15' -141.6(5)
N2 C1 C10 C11' -137.6(4)
C2 C1 C10 C11' 40.2(5)
N2 C1 C10 C15 141.8(3)
C2 C1 C10 C15 -40.4(4)
C15' C10 C11 C12 68.1(8)
C11' C10 C11 C12 -56.6(7)
C15 C10 C11 C12 0.7(7)
C1 C10 C11 C12 -179.4(5)
C12' C13 C12 C11 61.3(8)
C14' C13 C12 C11 -68.0(8)
C14 C13 C12 C11 0.5(10)
C10 C11 C12 C13 -0.5(10)
C12' C13 C14 C15 -68.8(8)
C12 C13 C14 C15 -0.7(8)
C14' C13 C14 C15 58.1(7)
C13 C14 C15 C10 0.9(7)
C11 C10 C15 C14 -0.9(6)
C15' C10 C15 C14 -58.7(6)
C11' C10 C15 C14 63.2(6)
C1 C10 C15 C14 179.2(3)
C11 C10 C11' C12' 57.5(3)
C15' C10 C11' C12' 0.8(3)
C15 C10 C11' C12' -69.5(4)
C1 C10 C11' C12' 179.1(3)
C12 C13 C12' C11' -59.7(4)
C14' C13 C12' C11' -3.4(6)
C14 C13 C12' C11' 65.7(4)
C10 C11' C12' C13 1.4(3)
C12' C13 C14' C15' 3.2(9)
C12 C13 C14' C15' 67.5(6)
C14 C13 C14' C15' -57.9(6)
C11 C10 C15' C14' -65.7(6)
C11' C10 C15' C14' -0.9(6)
C15 C10 C15' C14' 59.9(6)
C1 C10 C15' C14' -179.3(5)
C13 C14' C15' C10 -0.9(9)
C3 C2 C16 N3 -74.9(3)
C1 C2 C16 N3 109.4(3)
C3 C2 C16 P1 50.8(3)
C1 C2 C16 P1 -124.8(2)
N3 C17 C18 C19 -179.3(3)
C22 C17 C18 C19 -0.4(4)
C17 C18 C19 C20 0.7(5)
C18 C19 C20 C21 -0.4(5)
C19 C20 C21 C22 -0.2(5)
C20 C21 C22 C17 0.5(5)
C20 C21 C22 Cl1 -178.9(3)
N3 C17 C22 C21 178.7(2)
C18 C17 C22 C21 -0.2(4)
N3 C17 C22 Cl1 -1.9(3)
C18 C17 C22 Cl1 179.18(19)
C2 C3 N1 N2 0.3(3)
C2 C3 N1 C4 174.4(2)
C5 C4 N1 C3 -10.9(4)
C9 C4 N1 C3 169.3(3)
C5 C4 N1 N2 162.8(3)
C9 C4 N1 N2 -17.0(4)
C2 C1 N2 N1 0.6(3)
C10 C1 N2 N1 178.8(2)
C3 N1 N2 C1 -0.6(3)
C4 N1 N2 C1 -175.2(2)
C22 C17 N3 C16 167.5(2)
C18 C17 N3 C16 -13.7(4)
C2 C16 N3 C17 -137.3(2)
P1 C16 N3 C17 99.7(2)
C24 C23 O2 P1 179.2(3)
C26 C25 O3 P1 131.2(3)
C23 O2 P1 O1 50.1(3)
C23 O2 P1 O3 -76.7(3)
C23 O2 P1 C16 176.0(3)
C25 O3 P1 O1 26.1(3)
C25 O3 P1 O2 152.9(2)
C25 O3 P1 C16 -101.3(2)
N3 C16 P1 O1 65.96(19)
C2 C16 P1 O1 -59.6(2)
N3 C16 P1 O2 -60.18(19)
C2 C16 P1 O2 174.24(16)
N3 C16 P1 O3 -166.47(16)
C2 C16 P1 O3 67.95(18)
